data_7710506
loop_
_publ_author_name
'Prima, Darya O.'
'Pankov, Roman O.'
'Kostyukovich, Alexander Yu.'
'Minyaev, Mikhail E.'
'Burykina, Julia V.'
'Ananikov, Valentine P.'

_publ_section_title
;
 Synthesis and characterization of Pd/NHCF complexes with fluorinated aryl
 groups
;
_journal_name_full 'Dalton Transactions'
_journal_paper_doi 10.1039/D2DT00892K
_journal_year 2022
_chemical_formula_moiety 'C20 H13 Cl2 F4 N3 Pd, 0.5(C H2 Cl2)'
_chemical_formula_sum 'C20.5 H14 Cl3 F4 N3 Pd'
_chemical_formula_weight 591.10
_space_group_crystal_system orthorhombic
_space_group_IT_number 60
_space_group_name_Hall '-P 2n 2ab'
_space_group_name_H-M_alt 'P b c n'
_atom_sites_solution_hydrogens difmap
_atom_sites_solution_primary dual
_atom_sites_solution_secondary difmap
_audit_creation_date 2021-09-29
_audit_creation_method
;
Olex2 1.3
(compiled 2020.11.12 svn.r5f609507 for OlexSys, GUI svn.r6272)
;
_audit_update_record
;
2021-12-27 deposited with the CCDC.	2022-05-12 downloaded from the CCDC.
;
_cell_angle_alpha 90
_cell_angle_beta 90
_cell_angle_gamma 90
_cell_formula_units_Z 8
_cell_length_a 22.7586(3)
_cell_length_b 7.15170(10)
_cell_length_c 26.0618(4)
_cell_measurement_reflns_used 38683
_cell_measurement_temperature 100.01(10)
_cell_measurement_theta_max 35.8010
_cell_measurement_theta_min 2.3740
_cell_volume 4241.89(10)
_computing_cell_refinement 'CrysAlisPro 1.171.41.117a (Rigaku OD, 2021)'
_computing_data_collection 'CrysAlisPro 1.171.41.117a (Rigaku OD, 2021)'
_computing_data_reduction 'CrysAlisPro 1.171.41.117a (Rigaku OD, 2021)'
_computing_molecular_graphics 'Olex2 1.3 (Dolomanov et al., 2009)'
_computing_publication_material 'Olex2 1.3 (Dolomanov et al., 2009)'
_computing_structure_refinement 'XL  (Sheldrick, 2008)'
_computing_structure_solution 'SHELXT 2014/5 (Sheldrick, 2014)'
_diffrn_ambient_environment N~2~
_diffrn_ambient_temperature 100.01(10)
_diffrn_detector 'Hybrid Pixel Array Detector'
_diffrn_detector_area_resol_mean 10.0000
_diffrn_detector_type HyPix
_diffrn_measured_fraction_theta_full 0.999
_diffrn_measured_fraction_theta_max 0.921
_diffrn_measurement_details
;
List of Runs (angles in degrees, time in seconds):

  # Type    Start    End  Width  t~exp~   \w     \q     \k     \f   Frames
#--------------------------------------------------------------------------
  1  \w    -91.00  -7.00   0.35    4.21    --  -17.72 -14.00  -3.00  240
  2  \w     44.00  90.55   0.35    4.21    --   17.87 173.00  64.00  133
  3  \w    -89.00  -3.60   0.35    4.21    --  -17.72 -57.00 -90.00  244
  4  \w    -56.00   5.25   0.35    4.21    --   17.87 -19.00 -60.00  175
  5  \w    -56.00   3.15   0.35    4.21    --   17.87 -14.00  -3.00  169
  6  \w    -56.00   3.15   0.35    4.21    --   17.87 -19.00 150.00  169
;
_diffrn_measurement_device 'four-circle diffractometer'
_diffrn_measurement_device_type 'XtaLAB Synergy, Dualflex, HyPix'
_diffrn_measurement_method '\w scans'
_diffrn_orient_matrix_type 'CrysAlisPro convention (1999,Acta A55,543-557)'
_diffrn_orient_matrix_UB_11 0.0269764000
_diffrn_orient_matrix_UB_12 -0.0024486000
_diffrn_orient_matrix_UB_13 -0.0136135000
_diffrn_orient_matrix_UB_21 -0.0154570000
_diffrn_orient_matrix_UB_22 -0.0179297000
_diffrn_orient_matrix_UB_23 -0.0231145000
_diffrn_orient_matrix_UB_31 -0.0021588000
_diffrn_orient_matrix_UB_32 0.0975131000
_diffrn_orient_matrix_UB_33 -0.0045979000
_diffrn_radiation_monochromator mirror
_diffrn_radiation_probe x-ray
_diffrn_radiation_type 'Mo K\a'
_diffrn_radiation_wavelength 0.71073
_diffrn_reflns_av_R_equivalents 0.0286
_diffrn_reflns_av_unetI/netI 0.0181
_diffrn_reflns_Laue_measured_fraction_full 0.999
_diffrn_reflns_Laue_measured_fraction_max 0.921
_diffrn_reflns_limit_h_max 35
_diffrn_reflns_limit_h_min -35
_diffrn_reflns_limit_k_max 8
_diffrn_reflns_limit_k_min -11
_diffrn_reflns_limit_l_max 40
_diffrn_reflns_limit_l_min -38
_diffrn_reflns_number 63848
_diffrn_reflns_point_group_measured_fraction_full 0.999
_diffrn_reflns_point_group_measured_fraction_max 0.921
_diffrn_reflns_theta_full 25.242
_diffrn_reflns_theta_max 35.498
_diffrn_reflns_theta_min 2.376
_diffrn_source 'micro-focus sealed X-ray tube'
_diffrn_source_type 'PhotonJet (Mo) X-ray Source'
_exptl_absorpt_coefficient_mu 1.302
_exptl_absorpt_correction_T_max 1.00000
_exptl_absorpt_correction_T_min 0.25760
_exptl_absorpt_correction_type multi-scan
_exptl_absorpt_process_details
;
CrysAlisPro 1.171.41.117a (Rigaku Oxford Diffraction, 2021)
Empirical absorption correction using spherical harmonics,
implemented in SCALE3 ABSPACK scaling algorithm.
;
_exptl_crystal_colour 'pale yellow'
_exptl_crystal_density_diffrn 1.851
_exptl_crystal_density_method 'not measured'
_exptl_crystal_description rod
_exptl_crystal_F_000 2328
_exptl_crystal_size_max 0.15
_exptl_crystal_size_mid 0.08
_exptl_crystal_size_min 0.06
_refine_diff_density_max 0.498
_refine_diff_density_min -0.580
_refine_diff_density_rms 0.074
_refine_ls_extinction_method none
_refine_ls_goodness_of_fit_ref 1.039
_refine_ls_hydrogen_treatment refall
_refine_ls_matrix_type full
_refine_ls_number_parameters 341
_refine_ls_number_reflns 8926
_refine_ls_number_restraints 0
_refine_ls_restrained_S_all 1.039
_refine_ls_R_factor_all 0.0279
_refine_ls_R_factor_gt 0.0234
_refine_ls_shift/su_max 0.004
_refine_ls_shift/su_mean 0.000
_refine_ls_structure_factor_coef Fsqd
_refine_ls_weighting_details 'w=1/[\s^2^(Fo^2^)+(0.0223P)^2^+3.0892P] where P=(Fo^2^+2Fc^2^)/3'
_refine_ls_weighting_scheme calc
_refine_ls_wR_factor_gt 0.0558
_refine_ls_wR_factor_ref 0.0572
_reflns_Friedel_coverage 0.000
_reflns_number_gt 7935
_reflns_number_total 8926
_reflns_threshold_expression 'I > 2\s(I)'
_cod_data_source_file d2dt00892k2.cif
_cod_data_source_block 4c
_cod_original_formula_sum 'C20.50 H14 Cl3 F4 N3 Pd'
_cod_database_code 7710506
_shelx_shelxl_version_number 2018/3
_chemical_oxdiff_formula 'C20.50 H14 Cl3 F4 N3 Pd'
_chemical_oxdiff_usercomment Pro-193
_shelx_space_group_comment
;
The symmetry employed for this shelxl refinement is uniquely defined
by the following loop, which should always be used as a source of
symmetry information in preference to the above space-group names.
They are only intended as comments.
;
_shelx_estimated_absorpt_t_max 0.926
_shelx_estimated_absorpt_t_min 0.829
_reflns_odcompleteness_completeness 99.68
_reflns_odcompleteness_iscentric 1
_reflns_odcompleteness_theta 33.07
_olex2_refinement_description
;
;
_olex2_submission_special_instructions 'No special instructions were received'
_oxdiff_exptl_absorpt_empirical_details
;
Empirical correction (ABSPACK) includes:
- Absorption correction using spherical harmonics
- Frame scaling
;
_oxdiff_exptl_absorpt_empirical_full_max 2.845
_oxdiff_exptl_absorpt_empirical_full_min 0.543

loop_
_space_group_symop_operation_xyz
'x, y, z'
'-x+1/2, -y+1/2, z+1/2'
'-x, y, -z+1/2'
'x+1/2, -y+1/2, -z'
'-x, -y, -z'
'x-1/2, y-1/2, -z-1/2'
'x, -y, z-1/2'
'-x-1/2, y-1/2, z'

loop_
_atom_site_label
_atom_site_type_symbol
_atom_site_fract_x
_atom_site_fract_y
_atom_site_fract_z
_atom_site_U_iso_or_equiv
_atom_site_adp_type
_atom_site_occupancy
_atom_site_site_symmetry_order
_atom_site_calc_flag
_atom_site_refinement_flags_posn
_atom_site_refinement_flags_adp
_atom_site_refinement_flags_occupancy
_atom_site_disorder_assembly
_atom_site_disorder_group
Pd1 Pd 0.37742(2) 0.75258(2) 0.58998(2) 0.01179(2) Uani 1 1 d . . . . .
Cl1 Cl 0.42603(2) 0.51213(4) 0.63166(2) 0.01771(5) Uani 1 1 d . . . . .
Cl2 Cl 0.33563(2) 0.99467(4) 0.54346(2) 0.01810(5) Uani 1 1 d . . . . .
F1 F 0.65339(4) 0.81777(13) 0.66939(4) 0.02836(18) Uani 1 1 d . . . . .
F2 F 0.59013(4) 1.03475(13) 0.73293(3) 0.02633(17) Uani 1 1 d . . . . .
F3 F 0.32633(4) 0.65817(12) 0.33645(3) 0.02466(16) Uani 1 1 d . . . . .
F4 F 0.24443(4) 0.44679(14) 0.38288(3) 0.02963(18) Uani 1 1 d . . . . .
N1 N 0.49767(4) 0.80584(14) 0.54716(4) 0.01244(15) Uani 1 1 d . . . . .
N2 N 0.43927(4) 0.69051(14) 0.49037(4) 0.01221(15) Uani 1 1 d . . . . .
N3 N 0.30928(4) 0.74717(14) 0.64356(4) 0.01444(17) Uani 1 1 d . . . . .
C1 C 0.44117(5) 0.75111(15) 0.53966(4) 0.01214(17) Uani 1 1 d . . . . .
C2 C 0.49450(5) 0.70526(16) 0.46741(4) 0.01363(18) Uani 1 1 d . . . . .
H2 H 0.5017(7) 0.665(2) 0.4344(6) 0.017(4) Uiso 1 1 d . . . . .
C3 C 0.53091(5) 0.77870(16) 0.50277(4) 0.01368(18) Uani 1 1 d . . . . .
H3 H 0.5689(7) 0.814(2) 0.5005(6) 0.016(4) Uiso 1 1 d . . . . .
C4 C 0.52110(5) 0.87271(16) 0.59455(4) 0.01339(18) Uani 1 1 d . . . . .
C5 C 0.57734(5) 0.81497(18) 0.60831(5) 0.0167(2) Uani 1 1 d . . . . .
H5 H 0.5984(9) 0.733(2) 0.5879(7) 0.019(4) Uiso 1 1 d . . . . .
C6 C 0.59979(5) 0.87381(18) 0.65480(5) 0.0186(2) Uani 1 1 d . . . . .
C7 C 0.56717(5) 0.98606(18) 0.68709(5) 0.0182(2) Uani 1 1 d . . . . .
C8 C 0.51183(5) 1.04805(18) 0.67297(5) 0.0175(2) Uani 1 1 d . . . . .
H8 H 0.4905(7) 1.130(2) 0.6958(6) 0.011(3) Uiso 1 1 d . . . . .
C9 C 0.48863(5) 0.99133(17) 0.62600(4) 0.01485(19) Uani 1 1 d . . . . .
H9 H 0.4515(8) 1.035(2) 0.6165(6) 0.019(4) Uiso 1 1 d . . . . .
C10 C 0.38839(5) 0.62458(16) 0.46388(4) 0.01307(18) Uani 1 1 d . . . . .
C11 C 0.38197(5) 0.67543(17) 0.41245(4) 0.0152(2) Uani 1 1 d . . . . .
H11 H 0.4105(9) 0.749(2) 0.3967(8) 0.023(5) Uiso 1 1 d . . . . .
C12 C 0.33336(5) 0.61163(18) 0.38602(5) 0.0176(2) Uani 1 1 d . . . . .
C13 C 0.29141(5) 0.50294(19) 0.41006(5) 0.0197(2) Uani 1 1 d . . . . .
C14 C 0.29776(5) 0.45129(19) 0.46083(5) 0.0193(2) Uani 1 1 d . . . . .
H14 H 0.2698(8) 0.377(3) 0.4760(7) 0.026(5) Uiso 1 1 d . . . . .
C15 C 0.34714(5) 0.51112(17) 0.48806(4) 0.01582(19) Uani 1 1 d . . . . .
H15 H 0.3521(7) 0.476(2) 0.5232(7) 0.018(4) Uiso 1 1 d . . . . .
C16 C 0.31950(5) 0.71986(19) 0.69395(5) 0.0194(2) Uani 1 1 d . . . . .
H16 H 0.3587(9) 0.713(3) 0.7045(7) 0.026(5) Uiso 1 1 d . . . . .
C17 C 0.27446(6) 0.7040(2) 0.72944(5) 0.0243(3) Uani 1 1 d . . . . .
H17 H 0.2850(9) 0.687(3) 0.7648(8) 0.037(5) Uiso 1 1 d . . . . .
C18 C 0.21666(6) 0.7172(2) 0.71270(6) 0.0241(3) Uani 1 1 d . . . . .
H18 H 0.1856(9) 0.711(3) 0.7356(7) 0.028(5) Uiso 1 1 d . . . . .
C19 C 0.20603(5) 0.74483(19) 0.66086(6) 0.0218(2) Uani 1 1 d . . . . .
H19 H 0.1689(9) 0.752(2) 0.6481(8) 0.029(5) Uiso 1 1 d . . . . .
C20 C 0.25326(5) 0.75968(18) 0.62760(5) 0.0179(2) Uani 1 1 d . . . . .
H20 H 0.2490(9) 0.776(2) 0.5899(7) 0.023(5) Uiso 1 1 d . . . . .
Cl3 Cl 0.44145(2) 0.52115(5) 0.27384(2) 0.02585(6) Uani 1 1 d . . . . .
C21 C 0.500000 0.3846(3) 0.250000 0.0235(3) Uani 1 2 d S T P . .
H21 H 0.4856(9) 0.310(3) 0.2232(7) 0.032(5) Uiso 1 1 d . . . . .

loop_
_atom_site_aniso_label
_atom_site_aniso_U_11
_atom_site_aniso_U_22
_atom_site_aniso_U_33
_atom_site_aniso_U_23
_atom_site_aniso_U_13
_atom_site_aniso_U_12
Pd1 0.00948(4) 0.01443(5) 0.01147(4) -0.00062(3) 0.00084(2) -0.00038(2)
Cl1 0.01635(11) 0.02026(13) 0.01652(11) 0.00357(9) 0.00290(8) 0.00353(9)
Cl2 0.01477(10) 0.01943(13) 0.02009(12) 0.00361(10) 0.00177(9) 0.00290(9)
F1 0.0189(4) 0.0339(5) 0.0322(5) 0.0004(4) -0.0120(3) 0.0030(3)
F2 0.0294(4) 0.0323(5) 0.0173(4) -0.0024(3) -0.0087(3) -0.0044(3)
F3 0.0278(4) 0.0317(5) 0.0145(3) 0.0016(3) -0.0065(3) 0.0018(3)
F4 0.0208(4) 0.0375(5) 0.0306(4) -0.0017(4) -0.0107(3) -0.0075(3)
N1 0.0101(3) 0.0139(4) 0.0134(4) -0.0001(3) 0.0003(3) -0.0004(3)
N2 0.0117(3) 0.0130(4) 0.0119(4) -0.0001(3) 0.0009(3) -0.0006(3)
N3 0.0120(4) 0.0167(5) 0.0146(4) -0.0016(3) 0.0008(3) -0.0007(3)
C1 0.0113(4) 0.0125(5) 0.0126(4) 0.0006(3) 0.0004(3) 0.0005(3)
C2 0.0128(4) 0.0138(5) 0.0143(5) 0.0013(4) 0.0028(3) 0.0006(3)
C3 0.0118(4) 0.0141(5) 0.0152(5) 0.0021(3) 0.0024(3) 0.0004(3)
C4 0.0127(4) 0.0137(5) 0.0138(4) 0.0012(3) -0.0014(3) -0.0016(3)
C5 0.0141(4) 0.0162(5) 0.0197(5) 0.0005(4) -0.0022(4) 0.0008(4)
C6 0.0156(5) 0.0183(6) 0.0218(5) 0.0027(4) -0.0064(4) -0.0010(4)
C7 0.0205(5) 0.0197(6) 0.0145(5) 0.0016(4) -0.0044(4) -0.0056(4)
C8 0.0184(5) 0.0186(5) 0.0154(5) -0.0006(4) 0.0007(4) -0.0039(4)
C9 0.0133(4) 0.0155(5) 0.0158(5) 0.0003(4) 0.0007(3) -0.0015(4)
C10 0.0127(4) 0.0133(5) 0.0132(4) -0.0010(3) 0.0000(3) -0.0001(3)
C11 0.0171(5) 0.0147(5) 0.0139(5) 0.0004(4) -0.0002(3) 0.0005(4)
C12 0.0190(5) 0.0198(6) 0.0140(5) -0.0004(4) -0.0029(4) 0.0030(4)
C13 0.0151(5) 0.0224(6) 0.0216(6) -0.0032(4) -0.0045(4) -0.0010(4)
C14 0.0151(5) 0.0219(6) 0.0209(5) -0.0014(4) 0.0006(4) -0.0042(4)
C15 0.0150(4) 0.0176(5) 0.0148(5) 0.0002(4) 0.0011(3) -0.0018(4)
C16 0.0162(5) 0.0270(6) 0.0151(5) -0.0028(4) 0.0014(4) -0.0009(4)
C17 0.0228(6) 0.0344(7) 0.0157(5) -0.0041(5) 0.0047(4) -0.0037(5)
C18 0.0189(5) 0.0296(7) 0.0238(6) -0.0063(5) 0.0086(4) -0.0037(5)
C19 0.0127(5) 0.0254(7) 0.0272(6) -0.0021(5) 0.0026(4) -0.0014(4)
C20 0.0126(4) 0.0207(6) 0.0202(5) 0.0001(4) 0.0000(4) -0.0012(4)
Cl3 0.02543(14) 0.02511(16) 0.02702(15) -0.00663(12) -0.00066(11) 0.00223(11)
C21 0.0235(8) 0.0148(8) 0.0321(10) 0.000 0.0003(7) 0.000

loop_
_atom_type_symbol
_atom_type_description
_atom_type_scat_dispersion_real
_atom_type_scat_dispersion_imag
_atom_type_scat_source
C C 0.0033 0.0016 'International Tables Vol C Tables 4.2.6.8 and 6.1.1.4'
H H 0.0000 0.0000 'International Tables Vol C Tables 4.2.6.8 and 6.1.1.4'
Cl Cl 0.1484 0.1585 'International Tables Vol C Tables 4.2.6.8 and 6.1.1.4'
F F 0.0171 0.0103 'International Tables Vol C Tables 4.2.6.8 and 6.1.1.4'
N N 0.0061 0.0033 'International Tables Vol C Tables 4.2.6.8 and 6.1.1.4'
Pd Pd -0.9988 1.0072 'International Tables Vol C Tables 4.2.6.8 and 6.1.1.4'

loop_
_geom_angle_atom_site_label_1
_geom_angle_atom_site_label_2
_geom_angle_atom_site_label_3
_geom_angle
_geom_angle_site_symmetry_1
_geom_angle_site_symmetry_3
_geom_angle_publ_flag
Cl1 Pd1 Cl2 175.042(10) . . ?
N3 Pd1 Cl1 91.57(3) . . ?
N3 Pd1 Cl2 93.38(3) . . ?
C1 Pd1 Cl1 87.49(3) . . ?
C1 Pd1 Cl2 87.57(3) . . ?
C1 Pd1 N3 178.63(4) . . ?
C1 N1 C3 110.72(9) . . ?
C1 N1 C4 125.07(9) . . ?
C3 N1 C4 124.13(9) . . ?
C1 N2 C2 110.67(9) . . ?
C1 N2 C10 126.10(9) . . ?
C2 N2 C10 123.21(9) . . ?
C16 N3 Pd1 121.76(8) . . ?
C20 N3 Pd1 119.77(8) . . ?
C20 N3 C16 118.34(10) . . ?
N1 C1 Pd1 127.18(8) . . ?
N2 C1 Pd1 127.81(8) . . ?
N2 C1 N1 104.98(9) . . ?
N2 C2 H2 122.5(11) . . ?
C3 C2 N2 106.88(10) . . ?
C3 C2 H2 130.6(11) . . ?
N1 C3 H3 122.3(11) . . ?
C2 C3 N1 106.74(9) . . ?
C2 C3 H3 130.9(11) . . ?
C5 C4 N1 117.84(10) . . ?
C5 C4 C9 121.14(10) . . ?
C9 C4 N1 121.02(10) . . ?
C4 C5 H5 121.1(12) . . ?
C6 C5 C4 118.43(11) . . ?
C6 C5 H5 120.4(12) . . ?
F1 C6 C5 119.68(12) . . ?
F1 C6 C7 119.41(11) . . ?
C7 C6 C5 120.89(11) . . ?
F2 C7 C6 118.79(11) . . ?
F2 C7 C8 120.32(12) . . ?
C6 C7 C8 120.89(11) . . ?
C7 C8 H8 119.2(9) . . ?
C7 C8 C9 119.00(11) . . ?
C9 C8 H8 121.8(9) . . ?
C4 C9 C8 119.58(10) . . ?
C4 C9 H9 121.8(11) . . ?
C8 C9 H9 118.6(10) . . ?
C11 C10 N2 117.57(10) . . ?
C15 C10 N2 121.36(10) . . ?
C15 C10 C11 121.06(10) . . ?
C10 C11 H11 119.8(12) . . ?
C12 C11 C10 118.46(11) . . ?
C12 C11 H11 121.7(12) . . ?
F3 C12 C11 119.55(11) . . ?
F3 C12 C13 119.54(11) . . ?
C11 C12 C13 120.90(11) . . ?
F4 C13 C12 118.62(11) . . ?
F4 C13 C14 120.55(12) . . ?
C14 C13 C12 120.83(11) . . ?
C13 C14 H14 119.7(11) . . ?
C13 C14 C15 119.28(11) . . ?
C15 C14 H14 121.0(11) . . ?
C10 C15 C14 119.44(11) . . ?
C10 C15 H15 120.5(10) . . ?
C14 C15 H15 120.0(10) . . ?
N3 C16 H16 117.2(12) . . ?
N3 C16 C17 122.32(12) . . ?
C17 C16 H16 120.4(12) . . ?
C16 C17 H17 117.8(13) . . ?
C16 C17 C18 119.04(13) . . ?
C18 C17 H17 123.2(13) . . ?
C17 C18 H18 121.1(12) . . ?
C19 C18 C17 118.75(12) . . ?
C19 C18 H18 120.1(12) . . ?
C18 C19 H19 121.7(13) . . ?
C20 C19 C18 119.03(12) . . ?
C20 C19 H19 119.2(13) . . ?
N3 C20 C19 122.51(12) . . ?
N3 C20 H20 114.0(12) . . ?
C19 C20 H20 123.5(12) . . ?
Cl3 C21 Cl3 112.81(11) 3_655 . ?
Cl3 C21 H21 108.4(12) 3_655 . ?
Cl3 C21 H21 108.4(12) . 3_655 ?
Cl3 C21 H21 108.2(12) . . ?
Cl3 C21 H21 108.2(12) 3_655 3_655 ?
H21 C21 H21 111(2) . 3_655 ?

loop_
_geom_bond_atom_site_label_1
_geom_bond_atom_site_label_2
_geom_bond_distance
_geom_bond_site_symmetry_2
_geom_bond_publ_flag
Pd1 Cl1 2.3155(3) . ?
Pd1 Cl2 2.3178(3) . ?
Pd1 N3 2.0872(10) . ?
Pd1 C1 1.9558(11) . ?
F1 C6 1.3392(14) . ?
F2 C7 1.3497(14) . ?
F3 C12 1.3436(14) . ?
F4 C13 1.3439(14) . ?
N1 C1 1.3582(14) . ?
N1 C3 1.3958(14) . ?
N1 C4 1.4277(14) . ?
N2 C1 1.3563(14) . ?
N2 C2 1.3962(14) . ?
N2 C10 1.4283(14) . ?
N3 C16 1.3481(16) . ?
N3 C20 1.3441(15) . ?
C2 H2 0.920(17) . ?
C2 C3 1.3459(16) . ?
C3 H3 0.903(16) . ?
C4 C5 1.3918(16) . ?
C4 C9 1.3919(16) . ?
C5 H5 0.927(18) . ?
C5 C6 1.3806(17) . ?
C6 C7 1.3799(18) . ?
C7 C8 1.3849(17) . ?
C8 H8 0.965(15) . ?
C8 C9 1.3935(16) . ?
C9 H9 0.935(17) . ?
C10 C11 1.3963(16) . ?
C10 C15 1.3917(16) . ?
C11 H11 0.929(19) . ?
C11 C12 1.3807(16) . ?
C12 C13 1.3814(18) . ?
C13 C14 1.3814(18) . ?
C14 H14 0.921(19) . ?
C14 C15 1.3962(16) . ?
C15 H15 0.957(17) . ?
C16 H16 0.93(2) . ?
C16 C17 1.3852(18) . ?
C17 H17 0.96(2) . ?
C17 C18 1.389(2) . ?
C18 H18 0.93(2) . ?
C18 C19 1.387(2) . ?
C19 H19 0.91(2) . ?
C19 C20 1.3849(18) . ?
C20 H20 0.994(17) . ?
Cl3 C21 1.7651(11) . ?
C21 H21 0.935(19) 3_655 ?
C21 H21 0.935(19) . ?

loop_
_geom_torsion_atom_site_label_1
_geom_torsion_atom_site_label_2
_geom_torsion_atom_site_label_3
_geom_torsion_atom_site_label_4
_geom_torsion
_geom_torsion_site_symmetry_1
_geom_torsion_site_symmetry_2
_geom_torsion_site_symmetry_3
_geom_torsion_site_symmetry_4
_geom_torsion_publ_flag
Pd1 N3 C16 C17 -175.76(11) . . . . ?
Pd1 N3 C20 C19 175.73(10) . . . . ?
F1 C6 C7 F2 -0.69(18) . . . . ?
F1 C6 C7 C8 179.34(11) . . . . ?
F2 C7 C8 C9 -178.28(11) . . . . ?
F3 C12 C13 F4 -0.06(19) . . . . ?
F3 C12 C13 C14 179.33(12) . . . . ?
F4 C13 C14 C15 179.76(12) . . . . ?
N1 C4 C5 C6 -177.97(11) . . . . ?
N1 C4 C9 C8 177.43(10) . . . . ?
N2 C2 C3 N1 0.72(13) . . . . ?
N2 C10 C11 C12 179.39(11) . . . . ?
N2 C10 C15 C14 179.41(11) . . . . ?
N3 C16 C17 C18 -0.2(2) . . . . ?
C1 N1 C3 C2 -0.31(13) . . . . ?
C1 N1 C4 C5 139.93(12) . . . . ?
C1 N1 C4 C9 -39.88(17) . . . . ?
C1 N2 C2 C3 -0.92(13) . . . . ?
C1 N2 C10 C11 140.96(12) . . . . ?
C1 N2 C10 C15 -40.12(17) . . . . ?
C2 N2 C1 Pd1 -177.52(8) . . . . ?
C2 N2 C1 N1 0.71(12) . . . . ?
C2 N2 C10 C11 -37.25(16) . . . . ?
C2 N2 C10 C15 141.67(12) . . . . ?
C3 N1 C1 Pd1 178.00(8) . . . . ?
C3 N1 C1 N2 -0.25(12) . . . . ?
C3 N1 C4 C5 -36.53(16) . . . . ?
C3 N1 C4 C9 143.65(11) . . . . ?
C4 N1 C1 Pd1 1.12(16) . . . . ?
C4 N1 C1 N2 -177.12(10) . . . . ?
C4 N1 C3 C2 176.60(10) . . . . ?
C4 C5 C6 F1 178.87(11) . . . . ?
C4 C5 C6 C7 0.47(19) . . . . ?
C5 C4 C9 C8 -2.38(18) . . . . ?
C5 C6 C7 F2 177.72(11) . . . . ?
C5 C6 C7 C8 -2.26(19) . . . . ?
C6 C7 C8 C9 1.70(18) . . . . ?
C7 C8 C9 C4 0.59(17) . . . . ?
C9 C4 C5 C6 1.84(18) . . . . ?
C10 N2 C1 Pd1 4.07(17) . . . . ?
C10 N2 C1 N1 -177.70(10) . . . . ?
C10 N2 C2 C3 177.54(10) . . . . ?
C10 C11 C12 F3 -179.77(11) . . . . ?
C10 C11 C12 C13 1.21(18) . . . . ?
C11 C10 C15 C14 -1.71(18) . . . . ?
C11 C12 C13 F4 178.95(12) . . . . ?
C11 C12 C13 C14 -1.7(2) . . . . ?
C12 C13 C14 C15 0.4(2) . . . . ?
C13 C14 C15 C10 1.27(19) . . . . ?
C15 C10 C11 C12 0.47(18) . . . . ?
C16 N3 C20 C19 -0.26(18) . . . . ?
C16 C17 C18 C19 0.4(2) . . . . ?
C17 C18 C19 C20 -0.5(2) . . . . ?
C18 C19 C20 N3 0.4(2) . . . . ?
C20 N3 C16 C17 0.16(19) . . . . ?
